data_7052852
loop_
_publ_author_name
'Coombs, Benjamin A.'
'Lindner, Benjamin D.'
'Edkins, Robert M.'
'Rominger, Frank'
'Beeby, Andrew'
'Bunz, Uwe H. F.'

_publ_section_title
;
 Photophysical property trends for a homologous series of
 bis-ethynyl-substituted benzochalcogendiazoles
;
_journal_issue 3
_journal_name_full 'New Journal of Chemistry'
_journal_page_first 550
_journal_paper_doi 10.1039/c2nj20847d
_journal_volume 36
_journal_year 2012
_chemical_formula_sum 'C28 H44 N2 Se Si2'
_chemical_formula_weight 543.79
_chemical_name_systematic
;
?
;
_space_group_IT_number 14
_symmetry_cell_setting monoclinic
_symmetry_space_group_name_Hall '-P 2yn'
_symmetry_space_group_name_H-M 'P 1 21/n 1'
_atom_sites_solution_hydrogens geom
_atom_sites_solution_primary direct
_atom_sites_solution_secondary difmap
_audit_creation_method SHELXL-97
_cell_angle_alpha 90.00
_cell_angle_beta 105.604(5)
_cell_angle_gamma 90.00
_cell_formula_units_Z 4
_cell_length_a 14.751(3)
_cell_length_b 14.938(3)
_cell_length_c 15.035(3)
_cell_measurement_reflns_used 2102
_cell_measurement_temperature 200(2)
_cell_measurement_theta_max 16.04
_cell_measurement_theta_min 2.19
_cell_volume 3190.9(11)
_computing_cell_refinement 'Bruker SAINT'
_computing_data_collection 'Bruker APEX'
_computing_data_reduction 'Bruker SAINT'
_computing_molecular_graphics 'Bruker SHELXTL'
_computing_publication_material 'Bruker SHELXTL'
_computing_structure_refinement 'SHELXL-97 (Sheldrick, 2008)'
_computing_structure_solution 'SHELXS-97 (Sheldrick, 2008)'
_diffrn_ambient_temperature 200(2)
_diffrn_measured_fraction_theta_full 1.000
_diffrn_measured_fraction_theta_max 1.000
_diffrn_measurement_device_type 'Bruker APEX'
_diffrn_measurement_method '\w scans'
_diffrn_radiation_monochromator graphite
_diffrn_radiation_source 'fine-focus sealed tube'
_diffrn_radiation_type MoK\a
_diffrn_radiation_wavelength 0.71073
_diffrn_reflns_av_R_equivalents 0.0514
_diffrn_reflns_av_sigmaI/netI 0.0396
_diffrn_reflns_limit_h_max 14
_diffrn_reflns_limit_h_min -14
_diffrn_reflns_limit_k_max 14
_diffrn_reflns_limit_k_min -14
_diffrn_reflns_limit_l_max 14
_diffrn_reflns_limit_l_min -14
_diffrn_reflns_number 16265
_diffrn_reflns_theta_full 20.39
_diffrn_reflns_theta_max 20.39
_diffrn_reflns_theta_min 1.72
_exptl_absorpt_coefficient_mu 1.268
_exptl_absorpt_correction_T_max 0.8627
_exptl_absorpt_correction_T_min 0.7677
_exptl_absorpt_correction_type multi-scan
_exptl_absorpt_process_details
;
Sheldrick, G. M. (2008). <i>SADABS</i>. University of G\"ottingen, Germany.
;
_exptl_crystal_colour yellow
_exptl_crystal_density_diffrn 1.132
_exptl_crystal_density_method 'not measured'
_exptl_crystal_description polyhedron
_exptl_crystal_F_000 1152
_exptl_crystal_size_max 0.22
_exptl_crystal_size_mid 0.14
_exptl_crystal_size_min 0.12
_refine_diff_density_max 0.279
_refine_diff_density_min -0.196
_refine_diff_density_rms 0.043
_refine_ls_extinction_method none
_refine_ls_goodness_of_fit_ref 1.050
_refine_ls_hydrogen_treatment constr
_refine_ls_matrix_type full
_refine_ls_number_parameters 298
_refine_ls_number_reflns 3148
_refine_ls_number_restraints 262
_refine_ls_restrained_S_all 1.183
_refine_ls_R_factor_all 0.0711
_refine_ls_R_factor_gt 0.0485
_refine_ls_shift/su_max 0.000
_refine_ls_shift/su_mean 0.000
_refine_ls_structure_factor_coef Fsqd
_refine_ls_weighting_details 'calc w=1/[\s^2^(Fo^2^)+(0.0614P)^2^+2.6035P] where P=(Fo^2^+2Fc^2^)/3'
_refine_ls_weighting_scheme calc
_refine_ls_wR_factor_gt 0.1217
_refine_ls_wR_factor_ref 0.1348
_reflns_number_gt 2306
_reflns_number_total 3148
_reflns_threshold_expression >2sigma(I)
_cod_data_source_file c2nj20847d.txt
_cod_data_source_block bli2
_cod_depositor_comments
;
The following automatic conversions were performed:

'_symmetry_cell_setting' value 'Monoclinic' changed to 'monoclinic'
according to /home/saulius/struct/CIF-dictionaries/cif_core.dic
dictionary named 'cif_core.dic' version 2.4.1 from 2010-06-29.

Automatic conversion script
Id: cif_fix_values 1715 2011-07-08 13:25:40Z adriana 
;
_cod_original_cell_volume 3190.8(12)
_cod_original_sg_symbol_H-M P2(1)/n
_cod_database_code 7052852

loop_
_symmetry_equiv_pos_as_xyz
'x, y, z'
'-x+1/2, y+1/2, -z+1/2'
'-x, -y, -z'
'x-1/2, -y-1/2, z-1/2'

loop_
_atom_site_label
_atom_site_type_symbol
_atom_site_fract_x
_atom_site_fract_y
_atom_site_fract_z
_atom_site_U_iso_or_equiv
_atom_site_adp_type
_atom_site_occupancy
_atom_site_symmetry_multiplicity
_atom_site_calc_flag
_atom_site_refinement_flags
Se1 Se -0.00925(6) 0.10690(5) 0.06415(6) 0.1007(4) Uani 1 1 d U
Si2 Si -0.24392(16) 0.44500(13) 0.20518(14) 0.0968(7) Uani 1 1 d DU
C1 C -0.2663(4) -0.0556(4) -0.1041(4) 0.0758(17) Uani 1 1 d U
C2 C -0.2679(5) -0.1243(4) -0.1446(4) 0.0844(19) Uani 1 1 d U
C3 C -0.2633(5) 0.2710(4) 0.0983(4) 0.0832(19) Uani 1 1 d U
C4 C -0.2579(5) 0.3392(5) 0.1407(5) 0.090(2) Uani 1 1 d U
C11 C -0.2651(5) 0.0255(4) -0.0533(4) 0.0701(16) Uani 1 1 d U
C12 C -0.1779(5) 0.0657(4) -0.0054(4) 0.0676(15) Uani 1 1 d U
N13 N -0.0949(4) 0.0326(3) -0.0038(3) 0.0796(14) Uani 1 1 d U
N14 N -0.0943(4) 0.1820(3) 0.0863(4) 0.0898(16) Uani 1 1 d U
C15 C -0.1784(5) 0.1488(4) 0.0446(4) 0.0714(16) Uani 1 1 d U
C16 C -0.2653(5) 0.1891(4) 0.0479(4) 0.0740(17) Uani 1 1 d U
C17 C -0.3458(5) 0.1480(4) 0.0015(5) 0.0876(19) Uani 1 1 d U
H17 H -0.4043 0.1739 0.0026 0.105 Uiso 1 1 calc R
C18 C -0.3461(5) 0.0672(4) -0.0489(4) 0.0836(18) Uani 1 1 d U
H18 H -0.4047 0.0415 -0.0805 0.100 Uiso 1 1 calc R
Si1 Si -0.27238(15) -0.23172(12) -0.20730(14) 0.0921(7) Uani 1 1 d DU
C41 C -0.1654(7) -0.2949(5) -0.1470(6) 0.145(3) Uani 1 1 d DU
H41 H -0.1126 -0.2562 -0.1544 0.174 Uiso 1 1 calc R
C42 C -0.1524(10) -0.3814(7) -0.1947(10) 0.283(9) Uani 1 1 d DU
H42A H -0.1648 -0.3708 -0.2612 0.425 Uiso 1 1 calc R
H42B H -0.1963 -0.4265 -0.1836 0.425 Uiso 1 1 calc R
H42C H -0.0877 -0.4027 -0.1700 0.425 Uiso 1 1 calc R
C43 C -0.1465(9) -0.3053(7) -0.0473(7) 0.203(5) Uani 1 1 d DU
H43A H -0.1537 -0.2474 -0.0193 0.305 Uiso 1 1 calc R
H43B H -0.0820 -0.3271 -0.0219 0.305 Uiso 1 1 calc R
H43C H -0.1909 -0.3484 -0.0335 0.305 Uiso 1 1 calc R
C44 C -0.2658(7) -0.2047(6) -0.3281(5) 0.147(3) Uani 1 1 d DU
H44 H -0.2661 -0.2630 -0.3609 0.177 Uiso 1 1 calc R
C45 C -0.1753(10) -0.1580(9) -0.3273(8) 0.243(6) Uani 1 1 d DU
H45A H -0.1219 -0.1948 -0.2941 0.365 Uiso 1 1 calc R
H45B H -0.1728 -0.1000 -0.2964 0.365 Uiso 1 1 calc R
H45C H -0.1720 -0.1488 -0.3909 0.365 Uiso 1 1 calc R
C46 C -0.3516(11) -0.1527(9) -0.3814(7) 0.273(7) Uani 1 1 d DU
H46A H -0.4087 -0.1865 -0.3820 0.410 Uiso 1 1 calc R
H46B H -0.3482 -0.1434 -0.4450 0.410 Uiso 1 1 calc R
H46C H -0.3533 -0.0946 -0.3517 0.410 Uiso 1 1 calc R
C47 C -0.3836(7) -0.2871(7) -0.2093(9) 0.220(6) Uani 1 1 d DU
H47 H -0.4254 -0.2481 -0.2572 0.264 Uiso 1 1 calc R
C48 C -0.4303(8) -0.2751(7) -0.1409(8) 0.181(4) Uani 1 1 d DU
H48A H -0.4187 -0.2144 -0.1158 0.271 Uiso 1 1 calc R
H48B H -0.4070 -0.3187 -0.0913 0.271 Uiso 1 1 calc R
H48C H -0.4980 -0.2838 -0.1675 0.271 Uiso 1 1 calc R
C49 C -0.4021(9) -0.3741(8) -0.2636(12) 0.299(10) Uani 1 1 d DU
H49A H -0.3658 -0.3747 -0.3095 0.449 Uiso 1 1 calc R
H49B H -0.4693 -0.3788 -0.2951 0.449 Uiso 1 1 calc R
H49C H -0.3831 -0.4248 -0.2213 0.449 Uiso 1 1 calc R
C51 C -0.1379(9) 0.5014(8) 0.1912(9) 0.232(6) Uani 1 1 d DU
H51 H -0.0957 0.4611 0.2374 0.279 Uiso 1 1 calc R
C52 C -0.1072(11) 0.5826(9) 0.2517(12) 0.307(11) Uani 1 1 d DU
H52A H -0.1480 0.5898 0.2930 0.461 Uiso 1 1 calc R
H52B H -0.1117 0.6360 0.2129 0.461 Uiso 1 1 calc R
H52C H -0.0419 0.5747 0.2885 0.461 Uiso 1 1 calc R
C53 C -0.0928(9) 0.4829(10) 0.1277(10) 0.252(7) Uani 1 1 d DU
H53A H -0.1213 0.4303 0.0921 0.379 Uiso 1 1 calc R
H53B H -0.0264 0.4706 0.1581 0.379 Uiso 1 1 calc R
H53C H -0.0974 0.5342 0.0861 0.379 Uiso 1 1 calc R
C54 C -0.3560(8) 0.5093(6) 0.1537(6) 0.169(4) Uani 1 1 d DU
H54 H -0.4073 0.4664 0.1562 0.203 Uiso 1 1 calc R
C55 C -0.3724(11) 0.5870(8) 0.2080(10) 0.286(9) Uani 1 1 d DU
H55A H -0.3602 0.5698 0.2730 0.429 Uiso 1 1 calc R
H55B H -0.4378 0.6069 0.1847 0.429 Uiso 1 1 calc R
H55C H -0.3300 0.6359 0.2022 0.429 Uiso 1 1 calc R
C56 C -0.3736(11) 0.5305(10) 0.0547(8) 0.275(8) Uani 1 1 d DU
H56A H -0.3642 0.4766 0.0211 0.413 Uiso 1 1 calc R
H56B H -0.3298 0.5772 0.0467 0.413 Uiso 1 1 calc R
H56C H -0.4384 0.5517 0.0305 0.413 Uiso 1 1 calc R
C57 C -0.2340(6) 0.4176(6) 0.3282(5) 0.123(3) Uani 1 1 d DU
H57 H -0.2306 0.4758 0.3618 0.147 Uiso 1 1 calc R
C58 C -0.1466(8) 0.3663(8) 0.3744(7) 0.209(5) Uani 1 1 d DU
H58A H -0.0912 0.3995 0.3685 0.314 Uiso 1 1 calc R
H58B H -0.1484 0.3076 0.3448 0.314 Uiso 1 1 calc R
H58C H -0.1432 0.3582 0.4399 0.314 Uiso 1 1 calc R
C59 C -0.3193(8) 0.3691(8) 0.3396(7) 0.190(5) Uani 1 1 d DU
H59A H -0.3758 0.4045 0.3118 0.286 Uiso 1 1 calc R
H59B H -0.3137 0.3604 0.4054 0.286 Uiso 1 1 calc R
H59C H -0.3242 0.3107 0.3089 0.286 Uiso 1 1 calc R

loop_
_atom_site_aniso_label
_atom_site_aniso_U_11
_atom_site_aniso_U_22
_atom_site_aniso_U_33
_atom_site_aniso_U_23
_atom_site_aniso_U_13
_atom_site_aniso_U_12
Se1 0.1026(6) 0.0779(5) 0.1209(7) -0.0352(4) 0.0290(5) -0.0126(4)
Si2 0.1349(18) 0.0647(12) 0.1002(15) -0.0269(11) 0.0477(13) -0.0088(12)
C1 0.099(5) 0.059(4) 0.067(4) -0.010(3) 0.019(3) -0.006(3)
C2 0.112(5) 0.063(4) 0.076(4) -0.016(3) 0.022(4) -0.009(4)
C3 0.116(5) 0.060(4) 0.077(5) -0.006(3) 0.032(4) 0.001(4)
C4 0.124(6) 0.069(4) 0.080(5) -0.015(3) 0.035(4) 0.002(4)
C11 0.101(4) 0.045(3) 0.064(4) 0.001(3) 0.021(4) -0.004(3)
C12 0.100(4) 0.043(3) 0.062(4) -0.003(3) 0.026(3) -0.006(3)
N13 0.096(4) 0.058(3) 0.083(4) -0.015(3) 0.020(3) -0.006(3)
N14 0.106(4) 0.063(3) 0.101(4) -0.026(3) 0.029(3) -0.007(3)
C15 0.105(4) 0.046(3) 0.063(4) -0.003(3) 0.023(4) -0.005(3)
C16 0.103(5) 0.048(3) 0.073(4) -0.005(3) 0.027(4) 0.002(3)
C17 0.104(5) 0.066(4) 0.091(5) -0.006(4) 0.023(4) 0.012(4)
C18 0.096(5) 0.067(4) 0.079(5) -0.014(3) 0.008(4) -0.002(4)
Si1 0.1146(16) 0.0635(12) 0.0939(15) -0.0285(10) 0.0205(12) -0.0064(11)
C41 0.180(7) 0.091(6) 0.143(6) -0.034(5) 0.006(6) 0.025(5)
C42 0.270(16) 0.168(11) 0.326(15) -0.127(11) -0.068(13) 0.117(10)
C43 0.271(14) 0.139(9) 0.159(7) 0.043(7) -0.012(9) 0.016(9)
C44 0.235(10) 0.107(7) 0.095(5) -0.045(5) 0.038(6) 0.012(6)
C45 0.410(15) 0.205(12) 0.168(10) -0.073(9) 0.170(11) -0.141(12)
C46 0.445(17) 0.189(12) 0.123(8) 0.005(8) -0.030(12) 0.121(13)
C47 0.180(8) 0.210(11) 0.313(15) -0.193(11) 0.142(10) -0.103(8)
C48 0.198(10) 0.155(9) 0.215(11) -0.049(8) 0.101(8) -0.071(8)
C49 0.218(13) 0.226(14) 0.50(3) -0.260(16) 0.177(15) -0.135(11)
C51 0.283(11) 0.195(11) 0.290(15) -0.136(10) 0.200(12) -0.145(10)
C52 0.36(2) 0.204(13) 0.44(2) -0.185(14) 0.236(19) -0.198(14)
C53 0.237(14) 0.268(16) 0.317(18) -0.090(13) 0.186(13) -0.087(12)
C54 0.256(9) 0.108(7) 0.136(7) -0.007(6) 0.041(7) 0.083(7)
C55 0.321(18) 0.209(13) 0.285(14) -0.105(12) 0.007(14) 0.143(13)
C56 0.35(2) 0.277(18) 0.161(8) 0.053(10) 0.011(11) 0.112(15)
C57 0.158(7) 0.115(6) 0.091(5) -0.029(4) 0.026(5) -0.005(5)
C58 0.249(10) 0.197(12) 0.143(9) 0.006(8) -0.016(9) 0.059(9)
C59 0.267(11) 0.199(11) 0.128(8) -0.016(7) 0.093(8) -0.082(9)

loop_
_atom_type_symbol
_atom_type_description
_atom_type_scat_dispersion_real
_atom_type_scat_dispersion_imag
_atom_type_scat_source
C C 0.0033 0.0016 'International Tables Vol C Tables 4.2.6.8 and 6.1.1.4'
H H 0.0000 0.0000 'International Tables Vol C Tables 4.2.6.8 and 6.1.1.4'
N N 0.0061 0.0033 'International Tables Vol C Tables 4.2.6.8 and 6.1.1.4'
Si Si 0.0817 0.0704 'International Tables Vol C Tables 4.2.6.8 and 6.1.1.4'
Se Se -0.0929 2.2259 'International Tables Vol C Tables 4.2.6.8 and 6.1.1.4'

loop_
_geom_angle_atom_site_label_1
_geom_angle_atom_site_label_2
_geom_angle_atom_site_label_3
_geom_angle
N14 Se1 N13 94.2(3)
C4 Si2 C51 108.2(4)
C4 Si2 C57 107.6(3)
C51 Si2 C57 111.9(5)
C4 Si2 C54 105.1(4)
C51 Si2 C54 113.4(6)
C57 Si2 C54 110.2(4)
C2 C1 C11 178.3(7)
C1 C2 Si1 179.0(7)
C4 C3 C16 177.4(8)
C3 C4 Si2 177.2(7)
C18 C11 C12 117.7(6)
C18 C11 C1 121.9(6)
C12 C11 C1 120.4(6)
N13 C12 C11 124.1(5)
N13 C12 C15 116.5(6)
C11 C12 C15 119.5(6)
C12 N13 Se1 106.8(4)
C15 N14 Se1 107.0(4)
N14 C15 C16 124.0(5)
N14 C15 C12 115.5(6)
C16 C15 C12 120.4(6)
C17 C16 C15 117.6(6)
C17 C16 C3 123.3(6)
C15 C16 C3 119.1(6)
C16 C17 C18 122.4(6)
C16 C17 H17 118.8
C18 C17 H17 118.8
C11 C18 C17 122.4(6)
C11 C18 H18 118.8
C17 C18 H18 118.8
C47 Si1 C41 114.8(6)
C47 Si1 C2 108.0(4)
C41 Si1 C2 106.4(3)
C47 Si1 C44 111.0(5)
C41 Si1 C44 108.8(4)
C2 Si1 C44 107.5(3)
C43 C41 C42 112.5(9)
C43 C41 Si1 117.4(7)
C42 C41 Si1 113.7(7)
C43 C41 H41 103.7
C42 C41 H41 103.7
Si1 C41 H41 103.7
C41 C42 H42A 109.5
C41 C42 H42B 109.5
H42A C42 H42B 109.5
C41 C42 H42C 109.5
H42A C42 H42C 109.5
H42B C42 H42C 109.5
C41 C43 H43A 109.5
C41 C43 H43B 109.5
H43A C43 H43B 109.5
C41 C43 H43C 109.5
H43A C43 H43C 109.5
H43B C43 H43C 109.5
C45 C44 C46 112.3(10)
C45 C44 Si1 111.5(7)
C46 C44 Si1 111.5(7)
C45 C44 H44 107.1
C46 C44 H44 107.1
Si1 C44 H44 107.1
C44 C45 H45A 109.5
C44 C45 H45B 109.5
H45A C45 H45B 109.5
C44 C45 H45C 109.5
H45A C45 H45C 109.5
H45B C45 H45C 109.5
C44 C46 H46A 109.5
C44 C46 H46B 109.5
H46A C46 H46B 109.5
C44 C46 H46C 109.5
H46A C46 H46C 109.5
H46B C46 H46C 109.5
C48 C47 C49 117.0(9)
C48 C47 Si1 123.2(7)
C49 C47 Si1 115.2(7)
C48 C47 H47 97.2
C49 C47 H47 97.2
Si1 C47 H47 97.2
C47 C48 H48A 109.5
C47 C48 H48B 109.5
H48A C48 H48B 109.5
C47 C48 H48C 109.5
H48A C48 H48C 109.5
H48B C48 H48C 109.5
C47 C49 H49A 109.5
C47 C49 H49B 109.5
H49A C49 H49B 109.5
C47 C49 H49C 109.5
H49A C49 H49C 109.5
H49B C49 H49C 109.5
C53 C51 C52 118.1(10)
C53 C51 Si2 126.3(8)
C52 C51 Si2 115.2(7)
C53 C51 H51 92.0
C52 C51 H51 92.0
Si2 C51 H51 92.0
C51 C52 H52A 109.5
C51 C52 H52B 109.5
H52A C52 H52B 109.5
C51 C52 H52C 109.5
H52A C52 H52C 109.5
H52B C52 H52C 109.5
C51 C53 H53A 109.5
C51 C53 H53B 109.5
H53A C53 H53B 109.5
C51 C53 H53C 109.5
H53A C53 H53C 109.5
H53B C53 H53C 109.5
C56 C54 C55 112.3(9)
C56 C54 Si2 114.8(8)
C55 C54 Si2 115.4(8)
C56 C54 H54 104.2
C55 C54 H54 104.2
Si2 C54 H54 104.2
C54 C55 H55A 109.5
C54 C55 H55B 109.5
H55A C55 H55B 109.5
C54 C55 H55C 109.5
H55A C55 H55C 109.5
H55B C55 H55C 109.5
C54 C56 H56A 109.5
C54 C56 H56B 109.5
H56A C56 H56B 109.5
C54 C56 H56C 109.5
H56A C56 H56C 109.5
H56B C56 H56C 109.5
C58 C57 C59 110.1(9)
C58 C57 Si2 113.6(7)
C59 C57 Si2 112.0(6)
C58 C57 H57 106.9
C59 C57 H57 106.9
Si2 C57 H57 106.9
C57 C58 H58A 109.5
C57 C58 H58B 109.5
H58A C58 H58B 109.5
C57 C58 H58C 109.5
H58A C58 H58C 109.5
H58B C58 H58C 109.5
C57 C59 H59A 109.5
C57 C59 H59B 109.5
H59A C59 H59B 109.5
C57 C59 H59C 109.5
H59A C59 H59C 109.5
H59B C59 H59C 109.5

loop_
_geom_bond_atom_site_label_1
_geom_bond_atom_site_label_2
_geom_bond_distance
Se1 N14 1.780(5)
Se1 N13 1.783(5)
Si2 C4 1.837(7)
Si2 C51 1.837(9)
Si2 C57 1.861(7)
Si2 C54 1.889(8)
C1 C2 1.190(8)
C1 C11 1.430(8)
C2 Si1 1.853(6)
C3 C4 1.192(8)
C3 C16 1.436(9)
C11 C18 1.364(8)
C11 C12 1.427(8)
C12 N13 1.315(7)
C12 C15 1.453(8)
N14 C15 1.326(7)
C15 C16 1.429(8)
C16 C17 1.352(8)
C17 C18 1.424(9)
C17 H17 0.9500
C18 H18 0.9500
Si1 C47 1.831(8)
Si1 C41 1.852(8)
Si1 C44 1.889(8)
C41 C43 1.457(10)
C41 C42 1.515(9)
C41 H41 1.0000
C42 H42A 0.9800
C42 H42B 0.9800
C42 H42C 0.9800
C43 H43A 0.9800
C43 H43B 0.9800
C43 H43C 0.9800
C44 C45 1.504(11)
C44 C46 1.517(11)
C44 H44 1.0000
C45 H45A 0.9800
C45 H45B 0.9800
C45 H45C 0.9800
C46 H46A 0.9800
C46 H46B 0.9800
C46 H46C 0.9800
C47 C48 1.395(10)
C47 C49 1.519(10)
C47 H47 1.0000
C48 H48A 0.9800
C48 H48B 0.9800
C48 H48C 0.9800
C49 H49A 0.9800
C49 H49B 0.9800
C49 H49C 0.9800
C51 C53 1.332(10)
C51 C52 1.511(10)
C51 H51 1.0000
C52 H52A 0.9800
C52 H52B 0.9800
C52 H52C 0.9800
C53 H53A 0.9800
C53 H53B 0.9800
C53 H53C 0.9800
C54 C56 1.474(10)
C54 C55 1.475(10)
C54 H54 1.0000
C55 H55A 0.9800
C55 H55B 0.9800
C55 H55C 0.9800
C56 H56A 0.9800
C56 H56B 0.9800
C56 H56C 0.9800
C57 C58 1.499(10)
C57 C59 1.502(10)
C57 H57 1.0000
C58 H58A 0.9800
C58 H58B 0.9800
C58 H58C 0.9800
C59 H59A 0.9800
C59 H59B 0.9800
C59 H59C 0.9800

loop_
_geom_torsion_atom_site_label_1
_geom_torsion_atom_site_label_2
_geom_torsion_atom_site_label_3
_geom_torsion_atom_site_label_4
_geom_torsion
C11 C1 C2 Si1 49(56)
C16 C3 C4 Si2 17(27)
C51 Si2 C4 C3 9(14)
C57 Si2 C4 C3 -112(14)
C54 Si2 C4 C3 131(14)
C2 C1 C11 C18 -75(26)
C2 C1 C11 C12 106(26)
C18 C11 C12 N13 179.8(6)
C1 C11 C12 N13 -0.3(9)
C18 C11 C12 C15 -0.8(8)
C1 C11 C12 C15 179.1(5)
C11 C12 N13 Se1 179.7(4)
C15 C12 N13 Se1 0.3(6)
N14 Se1 N13 C12 -0.6(4)
N13 Se1 N14 C15 0.7(4)
Se1 N14 C15 C16 178.6(5)
Se1 N14 C15 C12 -0.6(6)
N13 C12 C15 N14 0.2(8)
C11 C12 C15 N14 -179.2(5)
N13 C12 C15 C16 -179.1(5)
C11 C12 C15 C16 1.5(8)
N14 C15 C16 C17 179.5(6)
C12 C15 C16 C17 -1.2(9)
N14 C15 C16 C3 0.5(9)
C12 C15 C16 C3 179.7(5)
C4 C3 C16 C17 -173(15)
C4 C3 C16 C15 6(15)
C15 C16 C17 C18 0.3(9)
C3 C16 C17 C18 179.3(6)
C12 C11 C18 C17 -0.2(9)
C1 C11 C18 C17 180.0(6)
C16 C17 C18 C11 0.4(10)
C1 C2 Si1 C47 -1(39)
C1 C2 Si1 C41 -124(39)
C1 C2 Si1 C44 119(39)
C47 Si1 C41 C43 -68.1(9)
C2 Si1 C41 C43 51.4(9)
C44 Si1 C41 C43 166.9(8)
C47 Si1 C41 C42 66.2(11)
C2 Si1 C41 C42 -174.4(9)
C44 Si1 C41 C42 -58.8(11)
C47 Si1 C44 C45 179.2(8)
C41 Si1 C44 C45 -53.5(8)
C2 Si1 C44 C45 61.3(8)
C47 Si1 C44 C46 52.9(9)
C41 Si1 C44 C46 -179.9(8)
C2 Si1 C44 C46 -65.1(8)
C41 Si1 C47 C48 89.9(13)
C2 Si1 C47 C48 -28.6(14)
C44 Si1 C47 C48 -146.2(12)
C41 Si1 C47 C49 -65.2(13)
C2 Si1 C47 C49 176.3(11)
C44 Si1 C47 C49 58.7(13)
C4 Si2 C51 C53 16.2(18)
C57 Si2 C51 C53 134.6(16)
C54 Si2 C51 C53 -99.9(17)
C4 Si2 C51 C52 -170.9(12)
C57 Si2 C51 C52 -52.5(14)
C54 Si2 C51 C52 73.0(14)
C4 Si2 C54 C56 -61.2(10)
C51 Si2 C54 C56 56.7(11)
C57 Si2 C54 C56 -176.9(9)
C4 Si2 C54 C55 165.8(10)
C51 Si2 C54 C55 -76.3(11)
C57 Si2 C54 C55 50.1(11)
C4 Si2 C57 C58 65.9(8)
C51 Si2 C57 C58 -52.9(9)
C54 Si2 C57 C58 179.9(8)
C4 Si2 C57 C59 -59.6(8)
C51 Si2 C57 C59 -178.3(8)
C54 Si2 C57 C59 54.5(8)
